data_7012166
loop_
_publ_author_name
'Li, Yat'
'Wong, Wing-Tak'

_publ_section_title
;
 Tetraosmium carbonyl clusters containing &#x00B5;-NH2 amido ligands:
 syntheses, crystal structures and reactivities
;
_journal_issue 3
_journal_name_full 'Dalton Transactions'
_journal_page_first 398
_journal_paper_doi 10.1039/b208321c
_journal_year 2003
_chemical_formula_moiety 'C22 H5 N O22 Os7, C H2 Cl2'
_chemical_formula_sum 'C23 H7 Cl2 N O22 Os7'
_chemical_formula_weight 2051.61
_space_group_IT_number 2
_symmetry_cell_setting triclinic
_symmetry_Int_Tables_number 2
_symmetry_space_group_name_Hall '-P 1'
_symmetry_space_group_name_H-M 'P -1'
_audit_creation_date 'Sun Oct 13 11:49:52 2002'
_audit_creation_method 'from TEXRAY.INF file'
_cell_angle_alpha 64.99(2)
_cell_angle_beta 85.13(1)
_cell_angle_gamma 82.34(2)
_cell_formula_units_Z 2
_cell_length_a 9.363(1)
_cell_length_b 14.601(1)
_cell_length_c 15.911(1)
_cell_measurement_reflns_used 0
_cell_measurement_temperature 298.2
_cell_measurement_theta_max 0.0
_cell_measurement_theta_min 0.0
_cell_volume 1952.6(4)
_computing_cell_refinement 'SMART (Bruker, 1996)'
_computing_data_collection 'SMART (Bruker, 1996)'
_computing_data_reduction 'SAINT+ (Bruker, 1999)'
_computing_publication_material 'teXsan (MSC, 1992)'
_computing_structure_refinement 'teXsan (MSC, 1992)'
_computing_structure_solution 'SHELXS-86 (Sheldrick, 1990)'
_diffrn_ambient_temperature 298.2
_diffrn_measured_fraction_theta_full 27.5
_diffrn_measured_fraction_theta_max 27.5
_diffrn_measurement_device 'Bruker SMART 1K CCD Detector'
_diffrn_measurement_method '\w and \f scans'
_diffrn_orient_matrix_UB_11 0.00000
_diffrn_orient_matrix_UB_12 0.00000
_diffrn_orient_matrix_UB_13 0.00000
_diffrn_orient_matrix_UB_21 0.00000
_diffrn_orient_matrix_UB_22 0.00000
_diffrn_orient_matrix_UB_23 0.00000
_diffrn_orient_matrix_UB_31 0.00000
_diffrn_orient_matrix_UB_32 0.00000
_diffrn_orient_matrix_UB_33 0.00000
_diffrn_radiation_detector 'Bruker SMART 1K CCD Detector'
_diffrn_radiation_monochromator graphite
_diffrn_radiation_source 'X-ray tube'
_diffrn_radiation_type MoK\a
_diffrn_radiation_wavelength 0.7107
_diffrn_reflns_av_R_equivalents 0.041
_diffrn_reflns_limit_h_max 12
_diffrn_reflns_limit_h_min -12
_diffrn_reflns_limit_k_max 17
_diffrn_reflns_limit_k_min -18
_diffrn_reflns_limit_l_max 20
_diffrn_reflns_limit_l_min -18
_diffrn_reflns_number 12297
_diffrn_reflns_reduction_process 'SAINT+ (Bruker, 1999)'
_diffrn_reflns_theta_full 27.5
_diffrn_reflns_theta_max 27.5
_diffrn_reflns_theta_min 2.8
_diffrn_standards_decay_% 0.00
_diffrn_standards_interval_count 0
_diffrn_standards_number 0
_exptl_absorpt_coefficient_mu 22.884
_exptl_absorpt_correction_T_max 0.081
_exptl_absorpt_correction_T_min 0.006
_exptl_absorpt_correction_type multi-scan
_exptl_absorpt_process_details 'SADABS (Sheldrick, 1998)'
_exptl_crystal_colour brown
_exptl_crystal_density_diffrn 3.489
_exptl_crystal_density_method 'not measured'
_exptl_crystal_description block
_exptl_crystal_F_000 1788.00
_exptl_crystal_size_max 0.240
_exptl_crystal_size_mid 0.220
_exptl_crystal_size_min 0.110
_refine_diff_density_max 2.81
_refine_diff_density_min -2.26
_refine_ls_extinction_method none
_refine_ls_goodness_of_fit_ref 1.147
_refine_ls_hydrogen_treatment constr
_refine_ls_matrix_type full
_refine_ls_number_parameters 481
_refine_ls_number_reflns 5386
_refine_ls_number_restraints 0
_refine_ls_R_factor_gt 0.0568
_refine_ls_shift/su_max 0.0130
_refine_ls_structure_factor_coef F
_refine_ls_weighting_scheme sigma
_refine_ls_wR_factor_ref 0.0553
_reflns_number_gt 5386
_reflns_number_total 8497
_reflns_threshold_expression I>\1.5\s(I)
_cod_data_source_file b208321c.txt
_cod_data_source_block wt0528w_YAT100_compound_3
_cod_depositor_comments
;
The following automatic conversions were performed:

'_atom_site_thermal_displace_type' tag value 'Uij' was replaced with
'Uani' value 62 times.

Automatic conversion script
Id: cif_fix_values 1646 2011-03-28 12:23:43Z adriana 
;
_cod_original_sg_symbol_H-M 'P -1      '
_cod_database_code 7012166

loop_
_symmetry_equiv_pos_as_xyz
'   +x,   +y,   +z'
'   -x,   -y,   -z'

loop_
_atom_site_aniso_label
_atom_site_aniso_U_11
_atom_site_aniso_U_22
_atom_site_aniso_U_33
_atom_site_aniso_U_12
_atom_site_aniso_U_13
_atom_site_aniso_U_23
Os(1) 0.0296(4) 0.0390(5) 0.0419(5) -0.0067(4) -0.0001(4) -0.0170(4)
Os(2) 0.0305(4) 0.0323(5) 0.0337(5) -0.0033(4) -0.0008(4) -0.0168(4)
Os(3) 0.0346(5) 0.0375(5) 0.0444(5) -0.0012(4) -0.0069(4) -0.0144(4)
Os(4) 0.0400(5) 0.0437(6) 0.0538(6) -0.0040(4) -0.0007(4) -0.0317(5)
Os(5) 0.0322(4) 0.0324(5) 0.0366(5) -0.0042(4) -0.0005(4) -0.0156(4)
Os(6) 0.0404(5) 0.0369(5) 0.0491(6) -0.0077(4) 0.0004(4) -0.0211(5)
Os(7) 0.0351(5) 0.0402(6) 0.0392(5) -0.0053(4) 0.0020(4) -0.0143(4)
Cl(1) 0.22(2) 0.48(4) 0.37(3) -0.08(2) 0.06(2) -0.32(3)
Cl(2) 0.39(3) 0.68(5) 0.38(3) -0.40(4) 0.20(2) -0.40(3)
O(1) 0.07(1) 0.05(1) 0.22(2) -0.04(1) 0.03(1) -0.09(2)
O(2) 0.05(1) 0.12(2) 0.047(9) 0.00(1) -0.011(6) -0.03(1)
O(3) 0.05(1) 0.10(2) 0.05(1) -0.01(1) 0.023(7) -0.03(1)
O(4) 0.06(1) 0.08(1) 0.041(9) 0.021(9) -0.018(7) -0.010(8)
O(5) 0.033(7) 0.08(1) 0.07(1) -0.007(8) 0.020(6) -0.06(1)
O(6) 0.10(2) 0.18(2) 0.04(1) 0.00(2) -0.03(1) -0.07(1)
O(7) 0.037(7) 0.10(2) 0.09(1) 0.00(1) 0.010(9) -0.02(1)
O(8) 0.13(2) 0.039(5) 0.14(2) -0.02(1) 0.00(2) -0.03(1)
O(9) 0.14(2) 0.051(9) 0.15(2) -0.04(1) 0.04(2) -0.07(1)
O(10) 0.07(1) 0.13(2) 0.053(10) -0.02(1) -0.014(7) -0.05(1)
O(11) 0.05(1) 0.12(2) 0.15(2) 0.00(1) 0.05(1) -0.09(2)
O(12) 0.08(1) 0.08(1) 0.037(3) 0.00(1) 0.001(9) -0.027(9)
O(13) 0.038(5) 0.04(1) 0.06(1) 0.002(7) -0.009(8) -0.005(9)
O(14) 0.040(8) 0.08(1) 0.07(1) 0.021(7) -0.025(9) -0.02(1)
O(15) 0.049(7) 0.06(1) 0.08(1) 0.017(8) -0.016(9) -0.02(1)
O(16) 0.11(2) 0.12(2) 0.040(9) -0.02(1) 0.03(1) -0.02(1)
O(17) 0.12(2) 0.039(10) 0.13(2) -0.05(1) 0.06(1) -0.03(1)
O(18) 0.038(9) 0.11(2) 0.13(2) 0.018(8) -0.030(10) -0.08(2)
O(19) 0.045(6) 0.06(1) 0.06(1) 0.011(9) -0.008(9) 0.005(10)
O(20) 0.07(1) 0.046(9) 0.09(1) -0.023(9) 0.00(1) -0.007(9)
O(21) 0.038(7) 0.11(2) 0.10(1) 0.020(9) -0.007(9) -0.04(1)
N(1) 0.033(9) 0.038(8) 0.043(10) 0.007(8) 0.002(5) -0.027(9)
C(1) 0.04(1) 0.042(9) 0.08(2) 0.00(1) 0.00(1) -0.03(1)
C(2) 0.03(1) 0.05(2) 0.06(1) 0.007(10) -0.017(8) -0.04(1)
C(3) 0.03(1) 0.05(1) 0.05(1) 0.01(1) -0.003(6) -0.01(1)
C(4) 0.04(1) 0.02(1) 0.04(1) -0.013(8) -0.007(8) -0.006(7)
C(5) 0.044(10) 0.05(1) 0.02(1) -0.01(1) 0.004(7) -0.02(1)
C(6) 0.06(2) 0.07(2) 0.02(1) 0.02(1) 0.020(10) 0.00(1)
C(7) 0.040(8) 0.06(2) 0.06(2) 0.00(1) 0.01(1) -0.02(1)
C(8) 0.04(1) 0.038(4) 0.11(2) 0.00(1) -0.01(2) 0.00(2)
C(9) 0.06(2) 0.049(10) 0.08(2) -0.03(1) 0.04(1) -0.04(2)
C(10) 0.06(2) 0.11(2) 0.04(1) -0.03(1) 0.014(7) -0.05(1)
C(11) 0.04(1) 0.07(2) 0.13(3) 0.01(1) 0.02(1) -0.07(2)
C(12) 0.05(1) 0.02(1) 0.035(3) -0.012(9) -0.015(9) 0.005(10)
C(13) 0.039(7) 0.07(2) 0.03(1) 0.01(1) -0.02(1) 0.01(1)
C(14) 0.037(9) 0.04(1) 0.08(2) 0.004(8) -0.01(1) -0.04(1)
C(15) 0.042(7) 0.04(1) 0.04(1) -0.006(9) 0.005(10) 0.00(1)
C(16) 0.07(2) 0.07(2) 0.044(10) -0.02(2) -0.01(1) -0.02(1)
C(17) 0.04(1) 0.04(1) 0.08(2) -0.01(1) 0.02(1) 0.00(1)
C(18) 0.04(1) 0.07(2) 0.07(2) -0.005(9) 0.00(1) -0.02(2)
C(19) 0.041(6) 0.06(2) 0.04(1) 0.03(1) 0.01(1) 0.02(1)
C(20) 0.05(1) 0.037(9) 0.04(1) 0.007(10) 0.00(1) 0.00(1)
C(21) 0.036(8) 0.07(2) 0.05(1) 0.00(1) 0.00(1) -0.01(1)

loop_
_atom_site_label
_atom_site_fract_x
_atom_site_fract_y
_atom_site_fract_z
_atom_site_U_iso_or_equiv
_atom_site_thermal_displace_type
_atom_site_calc_flag
_atom_site_calc_attached_atom
Os(1) 0.65602(9) 0.13219(7) 0.66908(6) 0.0366(2) Uani ? ?
Os(2) 0.45147(8) -0.00256(7) 0.76413(6) 0.0312(2) Uani ? ?
Os(3) 0.35213(9) 0.19381(7) 0.61204(6) 0.0397(3) Uani ? ?
Os(4) 0.42511(10) 0.17503(7) 0.78527(7) 0.0420(3) Uani ? ?
Os(5) 0.33298(9) -0.16965(7) 0.75503(6) 0.0333(2) Uani ? ?
Os(6) 0.25671(10) -0.36453(7) 0.78614(6) 0.0408(3) Uani ? ?
Os(7) 0.23392(9) -0.31605(7) 0.94716(6) 0.0390(3) Uani ? ?
Cl(1) 1.171(2) 0.463(2) 0.292(1) 0.31(1) Uani ? ?
Cl(2) 0.936(2) 0.445(2) 0.429(2) 0.40(2) Uani ? ?
O(1) 0.710(2) 0.345(1) 0.642(2) 0.103(8) Uani ? ?
O(2) 0.855(2) 0.031(2) 0.836(1) 0.074(6) Uani ? ?
O(3) 0.895(2) 0.145(1) 0.521(1) 0.071(6) Uani ? ?
O(4) 0.616(2) -0.146(1) 0.933(1) 0.067(6) Uani ? ?
O(5) 0.176(1) -0.009(1) 0.883(1) 0.054(5) Uani ? ?
O(6) 0.285(2) 0.175(2) 0.436(1) 0.101(9) Uani ? ?
O(7) 0.039(2) 0.216(2) 0.679(1) 0.084(6) Uani ? ?
O(8) 0.368(3) 0.421(1) 0.525(2) 0.107(8) Uani ? ?
O(9) 0.451(3) 0.392(1) 0.744(2) 0.103(8) Uani ? ?
O(10) 0.604(2) 0.085(2) 0.958(1) 0.076(7) Uani ? ?
O(11) 0.142(2) 0.202(2) 0.882(2) 0.101(8) Uani ? ?
O(12) 0.383(2) -0.081(1) 0.552(1) 0.067(5) Uani ? ?
O(13) 0.650(2) -0.255(1) 0.785(1) 0.055(4) Uani ? ?
O(14) 0.041(2) -0.042(1) 0.706(1) 0.070(6) Uani ? ?
O(15) 0.567(2) -0.463(1) 0.836(1) 0.069(5) Uani ? ?
O(16) 0.338(2) -0.350(2) 0.592(1) 0.094(7) Uani ? ?
O(17) 0.143(2) -0.567(1) 0.868(2) 0.098(8) Uani ? ?
O(18) -0.039(2) -0.245(2) 0.715(2) 0.085(8) Uani ? ?
O(19) 0.555(2) -0.384(1) 0.988(1) 0.068(5) Uani ? ?
O(20) 0.140(2) -0.527(1) 1.058(1) 0.072(6) Uani ? ?
O(21) -0.076(2) -0.225(2) 0.896(1) 0.083(6) Uani ? ?
O(22) 0.207(2) -0.260(2) 1.110(1) 0.086(6) Uani ? ?
N(1) 0.617(2) -0.011(1) 0.673(1) 0.036(4) Uani ? ?
C(1) 0.682(2) 0.270(2) 0.651(2) 0.049(6) Uani ? ?
C(2) 0.786(2) 0.071(2) 0.773(2) 0.042(7) Uani ? ?
C(3) 0.807(2) 0.140(2) 0.575(2) 0.045(6) Uani ? ?
C(4) 0.553(2) -0.092(1) 0.869(1) 0.033(5) Uani ? ?
C(5) 0.278(2) -0.002(2) 0.839(1) 0.037(6) Uani ? ?
C(6) 0.320(3) 0.183(2) 0.500(1) 0.060(7) Uani ? ?
C(7) 0.159(2) 0.212(2) 0.651(2) 0.057(7) Uani ? ?
C(8) 0.362(3) 0.333(2) 0.561(2) 0.072(7) Uani ? ?
C(9) 0.439(3) 0.307(2) 0.762(2) 0.059(7) Uani ? ?
C(10) 0.536(3) 0.115(2) 0.896(2) 0.060(8) Uani ? ?
C(11) 0.247(3) 0.194(2) 0.842(2) 0.075(10) Uani ? ?
C(12) 0.364(2) -0.116(1) 0.630(1) 0.037(4) Uani ? ?
C(13) 0.533(2) -0.224(2) 0.775(1) 0.057(6) Uani ? ?
C(14) 0.143(2) -0.090(2) 0.727(2) 0.049(7) Uani ? ?
C(15) 0.451(2) -0.426(2) 0.819(2) 0.044(6) Uani ? ?
C(16) 0.308(3) -0.349(2) 0.661(2) 0.060(8) Uani ? ?
C(17) 0.185(2) -0.493(2) 0.834(2) 0.063(7) Uani ? ?
C(18) 0.066(3) -0.284(2) 0.744(2) 0.063(8) Uani ? ?
C(19) 0.438(2) -0.366(2) 0.973(2) 0.062(6) Uani ? ?
C(20) 0.178(2) -0.451(2) 1.017(2) 0.046(6) Uani ? ?
C(21) 0.038(2) -0.258(2) 0.914(2) 0.058(7) Uani ? ?
C(22) 0.213(3) -0.272(2) 1.047(2) 0.057(7) Uani ? ?
C(23) 1.039(5) 0.531(2) 0.338(3) 0.207(7) Uani ? ?
H(1) 0.3178 0.0606 0.6636 0.0608 Uani ? ?
H(2) 0.5421 0.2068 0.5637 0.0608 Uani ? ?
H(3) 0.2981 -0.1827 0.8821 0.0608 Uani ? ?
H(4) 0.5905 -0.0093 0.6204 0.0431 Uani ? ?
H(5) 0.6858 -0.0613 0.6965 0.0431 Uani ? ?
H(6) 1.0864 0.5682 0.3622 0.2481 Uani ? ?
H(7) 0.9777 0.5764 0.2903 0.2481 Uani ? ?

loop_
_atom_type_symbol
_atom_type_oxidation_number
_atom_type_number_in_cell
_atom_type_scat_dispersion_real
_atom_type_scat_dispersion_imag
_atom_type_scat_source
Os 0 14 -1.216 7.603 'International Tables'
N 0 2 0.006 0.003 'International Tables'
C 0 46 0.003 0.002 'International Tables'
H 0 14 0.000 0.000 'International Tables'
O 0 44 0.011 0.006 'International Tables'
Cl 0 4 0.148 0.159 'International Tables'

loop_
_geom_angle_atom_site_label_1
_geom_angle_atom_site_label_2
_geom_angle_atom_site_label_3
_geom_angle
_geom_angle_site_symmetry_1
_geom_angle_site_symmetry_2
_geom_angle_site_symmetry_3
_geom_angle_publ_flag
Os(2) Os(1) Os(3) 61.67(3) ? ? ? yes
Os(2) Os(1) Os(4) 57.20(3) ? ? ? yes
Os(2) Os(1) N(1) 47.0(4) ? ? ? yes
Os(2) Os(1) C(1) 134.6(7) ? ? ? yes
Os(2) Os(1) C(2) 92.3(7) ? ? ? yes
Os(2) Os(1) C(3) 134.8(8) ? ? ? yes
Os(3) Os(1) Os(4) 56.71(3) ? ? ? yes
Os(3) Os(1) N(1) 83.8(4) ? ? ? yes
Os(3) Os(1) C(1) 91.9(7) ? ? ? yes
Os(3) Os(1) C(2) 146.1(7) ? ? ? yes
Os(3) Os(1) C(3) 118.9(7) ? ? ? yes
Os(4) Os(1) N(1) 104.1(4) ? ? ? yes
Os(4) Os(1) C(1) 77.5(7) ? ? ? yes
Os(4) Os(1) C(2) 91.7(7) ? ? ? yes
Os(4) Os(1) C(3) 166.0(7) ? ? ? yes
N(1) Os(1) C(1) 173.3(9) ? ? ? yes
N(1) Os(1) C(2) 93.9(9) ? ? ? yes
N(1) Os(1) C(3) 87.9(9) ? ? ? yes
C(1) Os(1) C(2) 92(1) ? ? ? yes
C(1) Os(1) C(3) 89(1) ? ? ? yes
C(2) Os(1) C(3) 94.7(9) ? ? ? yes
Os(1) Os(2) Os(3) 61.97(3) ? ? ? yes
Os(1) Os(2) Os(4) 63.34(3) ? ? ? yes
Os(1) Os(2) Os(5) 138.98(4) ? ? ? yes
Os(1) Os(2) N(1) 49.7(5) ? ? ? yes
Os(1) Os(2) C(4) 100.8(6) ? ? ? yes
Os(1) Os(2) C(5) 136.8(7) ? ? ? yes
Os(3) Os(2) Os(4) 58.54(3) ? ? ? yes
Os(3) Os(2) Os(5) 111.95(4) ? ? ? yes
Os(3) Os(2) N(1) 85.4(5) ? ? ? yes
Os(3) Os(2) C(4) 157.6(6) ? ? ? yes
Os(3) Os(2) C(5) 93.0(7) ? ? ? yes
Os(4) Os(2) Os(5) 152.24(4) ? ? ? yes
Os(4) Os(2) N(1) 112.9(5) ? ? ? yes
Os(4) Os(2) C(4) 101.8(7) ? ? ? yes
Os(4) Os(2) C(5) 73.6(7) ? ? ? yes
Os(5) Os(2) N(1) 90.6(5) ? ? ? yes
Os(5) Os(2) C(4) 90.5(6) ? ? ? yes
Os(5) Os(2) C(5) 81.5(7) ? ? ? yes
N(1) Os(2) C(4) 93.9(8) ? ? ? yes
N(1) Os(2) C(5) 170.8(8) ? ? ? yes
C(4) Os(2) C(5) 91.0(9) ? ? ? yes
Os(1) Os(3) Os(2) 56.36(3) ? ? ? yes
Os(1) Os(3) Os(4) 60.49(3) ? ? ? yes
Os(1) Os(3) C(6) 112.7(7) ? ? ? yes
Os(1) Os(3) C(7) 146.0(8) ? ? ? yes
Os(1) Os(3) C(8) 96.7(8) ? ? ? yes
Os(2) Os(3) Os(4) 56.65(3) ? ? ? yes
Os(2) Os(3) C(6) 113.4(8) ? ? ? yes
Os(2) Os(3) C(7) 100.5(8) ? ? ? yes
Os(2) Os(3) C(8) 144.5(10) ? ? ? yes
Os(4) Os(3) C(6) 169.7(8) ? ? ? yes
Os(4) Os(3) C(7) 86.3(9) ? ? ? yes
Os(4) Os(3) C(8) 91(1) ? ? ? yes
C(6) Os(3) C(7) 98(1) ? ? ? yes
C(6) Os(3) C(8) 97(1) ? ? ? yes
C(7) Os(3) C(8) 90(1) ? ? ? yes
Os(1) Os(4) Os(2) 59.46(3) ? ? ? yes
Os(1) Os(4) Os(3) 62.79(3) ? ? ? yes
Os(1) Os(4) C(9) 103.0(8) ? ? ? yes
Os(1) Os(4) C(10) 94.3(7) ? ? ? yes
Os(1) Os(4) C(11) 165.5(10) ? ? ? yes
Os(2) Os(4) Os(3) 64.82(4) ? ? ? yes
Os(2) Os(4) C(9) 160.9(8) ? ? ? yes
Os(2) Os(4) C(10) 92.8(9) ? ? ? yes
Os(2) Os(4) C(11) 110.8(9) ? ? ? yes
Os(3) Os(4) C(9) 101.5(9) ? ? ? yes
Os(3) Os(4) C(10) 153.5(8) ? ? ? yes
Os(3) Os(4) C(11) 103(1) ? ? ? yes
C(9) Os(4) C(10) 96(1) ? ? ? yes
C(9) Os(4) C(11) 84(1) ? ? ? yes
C(10) Os(4) C(11) 97(1) ? ? ? yes
Os(2) Os(5) Os(6) 165.66(4) ? ? ? yes
Os(2) Os(5) Os(7) 110.87(4) ? ? ? yes
Os(2) Os(5) C(12) 90.4(7) ? ? ? yes
Os(2) Os(5) C(13) 79.6(9) ? ? ? yes
Os(2) Os(5) C(14) 90.7(7) ? ? ? yes
Os(6) Os(5) Os(7) 59.13(3) ? ? ? yes
Os(6) Os(5) C(12) 100.2(7) ? ? ? yes
Os(6) Os(5) C(13) 90.4(9) ? ? ? yes
Os(6) Os(5) C(14) 99.8(7) ? ? ? yes
Os(7) Os(5) C(12) 158.7(7) ? ? ? yes
Os(7) Os(5) C(13) 93.6(7) ? ? ? yes
Os(7) Os(5) C(14) 93.2(8) ? ? ? yes
C(12) Os(5) C(13) 91.1(10) ? ? ? yes
C(12) Os(5) C(14) 85(1) ? ? ? yes
C(13) Os(5) C(14) 169(1) ? ? ? yes
Os(5) Os(6) Os(7) 63.78(3) ? ? ? yes
Os(5) Os(6) C(15) 91.4(8) ? ? ? yes
Os(5) Os(6) C(16) 94.0(8) ? ? ? yes
Os(5) Os(6) C(17) 165.7(9) ? ? ? yes
Os(5) Os(6) C(18) 81.9(9) ? ? ? yes
Os(7) Os(6) C(15) 89.0(8) ? ? ? yes
Os(7) Os(6) C(16) 157.5(8) ? ? ? yes
Os(7) Os(6) C(17) 102.5(9) ? ? ? yes
Os(7) Os(6) C(18) 90.1(9) ? ? ? yes
C(15) Os(6) C(16) 87(1) ? ? ? yes
C(15) Os(6) C(17) 92(1) ? ? ? yes
C(15) Os(6) C(18) 172(1) ? ? ? yes
C(16) Os(6) C(17) 99(1) ? ? ? yes
C(16) Os(6) C(18) 90(1) ? ? ? yes
C(17) Os(6) C(18) 94(1) ? ? ? yes
Os(5) Os(7) Os(6) 57.09(3) ? ? ? yes
Os(5) Os(7) C(19) 87.5(7) ? ? ? yes
Os(5) Os(7) C(20) 143.2(8) ? ? ? yes
Os(5) Os(7) C(21) 88.2(7) ? ? ? yes
Os(5) Os(7) C(22) 118.9(8) ? ? ? yes
Os(6) Os(7) C(19) 90.8(9) ? ? ? yes
Os(6) Os(7) C(20) 86.1(8) ? ? ? yes
Os(6) Os(7) C(21) 88.0(9) ? ? ? yes
Os(6) Os(7) C(22) 175.0(8) ? ? ? yes
C(19) Os(7) C(20) 91(1) ? ? ? yes
C(19) Os(7) C(21) 175(1) ? ? ? yes
C(19) Os(7) C(22) 92(1) ? ? ? yes
C(20) Os(7) C(21) 93(1) ? ? ? yes
C(20) Os(7) C(22) 97(1) ? ? ? yes
C(21) Os(7) C(22) 88(1) ? ? ? yes
Os(1) N(1) Os(2) 83.3(6) ? ? ? yes
Os(1) C(1) O(1) 173(2) ? ? ? yes
Os(1) C(2) O(2) 175(2) ? ? ? yes
Os(1) C(3) O(3) 178(2) ? ? ? yes
Os(2) C(4) O(4) 179(2) ? ? ? yes
Os(2) C(5) O(5) 174(2) ? ? ? yes
Os(3) C(6) O(6) 172(2) ? ? ? yes
Os(3) C(7) O(7) 175(2) ? ? ? yes
Os(3) C(8) O(8) 176(3) ? ? ? yes
Os(4) C(9) O(9) 177(2) ? ? ? yes
Os(4) C(10) O(10) 176(2) ? ? ? yes
Os(4) C(11) O(11) 176(3) ? ? ? yes
Os(5) C(12) O(12) 178(2) ? ? ? yes
Os(5) C(13) O(13) 179(2) ? ? ? yes
Os(5) C(14) O(14) 174(2) ? ? ? yes
Os(6) C(15) O(15) 177(2) ? ? ? yes
Os(6) C(16) O(16) 172(2) ? ? ? yes
Os(6) C(17) O(17) 174(3) ? ? ? yes
Os(6) C(18) O(18) 173(2) ? ? ? yes
Os(7) C(19) O(19) 172(2) ? ? ? yes
Os(7) C(20) O(20) 176(2) ? ? ? yes
Os(7) C(21) O(21) 178(2) ? ? ? yes
Os(7) C(22) O(22) 170(2) ? ? ? yes
Cl(1) C(23) Cl(2) 110(1) ? ? ? yes
Os(2) Os(1) H(2) 94.41 ? ? ? yes
Os(3) Os(1) H(2) 37.95 ? ? ? yes
Os(4) Os(1) H(2) 89.63 ? ? ? yes
N(1) Os(1) H(2) 92.68 ? ? ? yes
C(1) Os(1) H(2) 80.83 ? ? ? yes
C(2) Os(1) H(2) 172.73 ? ? ? yes
C(3) Os(1) H(2) 82.53 ? ? ? yes
Os(1) Os(2) H(1) 92.91 ? ? ? yes
Os(3) Os(2) H(1) 36.87 ? ? ? yes
Os(4) Os(2) H(1) 89.18 ? ? ? yes
Os(5) Os(2) H(1) 75.45 ? ? ? yes
N(1) Os(2) H(1) 90.85 ? ? ? yes
C(4) Os(2) H(1) 165.21 ? ? ? yes
C(5) Os(2) H(1) 82.56 ? ? ? yes
Os(1) Os(3) H(1) 90.04 ? ? ? yes
Os(1) Os(3) H(2) 38.33 ? ? ? yes
Os(2) Os(3) H(1) 39.60 ? ? ? yes
Os(2) Os(3) H(2) 89.75 ? ? ? yes
Os(4) Os(3) H(1) 89.77 ? ? ? yes
Os(4) Os(3) H(2) 93.52 ? ? ? yes
C(6) Os(3) H(1) 82.23 ? ? ? yes
C(6) Os(3) H(2) 83.26 ? ? ? yes
C(7) Os(3) H(1) 82.00 ? ? ? yes
C(7) Os(3) H(2) 167.54 ? ? ? yes
C(8) Os(3) H(1) 172.74 ? ? ? yes
C(8) Os(3) H(2) 76.68 ? ? ? yes
H(1) Os(3) H(2) 110.46 ? ? ? yes
Os(2) Os(5) H(3) 73.50 ? ? ? yes
Os(6) Os(5) H(3) 97.13 ? ? ? yes
Os(7) Os(5) H(3) 38.00 ? ? ? yes
C(12) Os(5) H(3) 162.04 ? ? ? yes
C(13) Os(5) H(3) 93.56 ? ? ? yes
C(14) Os(5) H(3) 87.05 ? ? ? yes
Os(5) Os(7) H(3) 38.49 ? ? ? yes
Os(6) Os(7) H(3) 95.58 ? ? ? yes
C(19) Os(7) H(3) 86.10 ? ? ? yes
C(20) Os(7) H(3) 176.81 ? ? ? yes
C(21) Os(7) H(3) 89.61 ? ? ? yes
C(22) Os(7) H(3) 80.48 ? ? ? yes
Os(1) N(1) H(4) 115.56 ? ? ? yes
Os(1) N(1) H(5) 115.56 ? ? ? yes
Os(2) N(1) H(4) 115.56 ? ? ? yes
Os(2) N(1) H(5) 115.56 ? ? ? yes
H(4) N(1) H(5) 109.46 ? ? ? yes
Cl(1) C(23) H(6) 109.22 ? ? ? yes
Cl(1) C(23) H(7) 109.36 ? ? ? yes
Cl(2) C(23) H(6) 109.22 ? ? ? yes
Cl(2) C(23) H(7) 109.39 ? ? ? yes
H(6) C(23) H(7) 109.54 ? ? ? yes

loop_
_geom_bond_atom_site_label_1
_geom_bond_atom_site_label_2
_geom_bond_distance
_geom_bond_site_symmetry_1
_geom_bond_site_symmetry_2
_geom_bond_publ_flag
Os(1) Os(2) 2.797(1) ? ? yes
Os(1) Os(3) 2.966(1) ? ? yes
Os(1) Os(4) 2.902(1) ? ? yes
Os(1) N(1) 2.15(2) ? ? yes
Os(1) C(1) 1.95(3) ? ? yes
Os(1) C(2) 1.95(2) ? ? yes
Os(1) C(3) 1.95(2) ? ? yes
Os(2) Os(3) 2.957(1) ? ? yes
Os(2) Os(4) 2.730(1) ? ? yes
Os(2) Os(5) 2.872(1) ? ? yes
Os(2) N(1) 2.06(2) ? ? yes
Os(2) C(4) 1.87(2) ? ? yes
Os(2) C(5) 1.93(2) ? ? yes
Os(3) Os(4) 2.787(1) ? ? yes
Os(3) C(6) 1.92(3) ? ? yes
Os(3) C(7) 1.88(2) ? ? yes
Os(3) C(8) 1.86(3) ? ? yes
Os(4) C(9) 1.82(3) ? ? yes
Os(4) C(10) 1.93(3) ? ? yes
Os(4) C(11) 1.87(2) ? ? yes
Os(5) Os(6) 2.853(1) ? ? yes
Os(5) Os(7) 3.049(1) ? ? yes
Os(5) C(12) 1.81(2) ? ? yes
Os(5) C(13) 1.93(2) ? ? yes
Os(5) C(14) 1.97(2) ? ? yes
Os(6) Os(7) 2.917(1) ? ? yes
Os(6) C(15) 1.93(2) ? ? yes
Os(6) C(16) 1.93(3) ? ? yes
Os(6) C(17) 1.89(3) ? ? yes
Os(6) C(18) 2.00(3) ? ? yes
Os(7) C(19) 1.96(2) ? ? yes
Os(7) C(20) 1.93(3) ? ? yes
Os(7) C(21) 1.93(2) ? ? yes
Os(7) C(22) 1.94(3) ? ? yes
Cl(1) C(23) 1.78(2) ? ? yes
Cl(2) C(23) 1.78(2) ? ? yes
O(1) C(1) 1.10(3) ? ? yes
O(2) C(2) 1.13(2) ? ? yes
O(3) C(3) 1.12(2) ? ? yes
O(4) C(4) 1.14(2) ? ? yes
O(5) C(5) 1.13(2) ? ? yes
O(6) C(6) 1.15(3) ? ? yes
O(7) C(7) 1.18(3) ? ? yes
O(8) C(8) 1.17(3) ? ? yes
O(9) C(9) 1.17(3) ? ? yes
O(10) C(10) 1.11(3) ? ? yes
O(11) C(11) 1.15(3) ? ? yes
O(12) C(12) 1.14(2) ? ? yes
O(13) C(13) 1.12(3) ? ? yes
O(14) C(14) 1.09(3) ? ? yes
O(15) C(15) 1.15(3) ? ? yes
O(16) C(16) 1.13(3) ? ? yes
O(17) C(17) 1.10(3) ? ? yes
O(18) C(18) 1.10(3) ? ? yes
O(19) C(19) 1.12(3) ? ? yes
O(20) C(20) 1.11(3) ? ? yes
O(21) C(21) 1.12(3) ? ? yes
O(22) C(22) 1.09(3) ? ? yes
Os(1) H(2) 1.893 ? ? yes
Os(2) H(1) 1.939 ? ? yes
Os(3) H(1) 1.825 ? ? yes
Os(3) H(2) 1.877 ? ? yes
Os(5) H(3) 1.952 ? ? yes
Os(7) H(3) 1.931 ? ? yes
N(1) H(4) 0.880 ? ? yes
N(1) H(5) 0.880 ? ? yes
C(23) H(6) 0.951 ? ? yes
C(23) H(7) 0.948 ? ? yes
